data_4341908
loop_
_publ_author_name
'Li, Tian-Yi'
'Liang, Xiao'
'Zhou, Liang'
'Wu, Chen'
'Zhang, Song'
'Liu, Xuan'
'Lu, Guang-Zhao'
'Xue, Li-Sha'
'Zheng, You-Xuan'
'Zuo, Jing-Lin'

_publ_section_title
;
 N-Heterocyclic Carbenes: Versatile Second Cyclometalated Ligands for
 Neutral Iridium(III) Heteroleptic Complexes.
;
_journal_issue 1
_journal_name_full 'Inorganic chemistry'
_journal_page_first 161
_journal_page_last 173
_journal_paper_doi 10.1021/ic501949h
_journal_volume 54
_journal_year 2015
_chemical_formula_moiety 'C37 H22 F7 Ir N4'
_chemical_formula_sum 'C37 H22 F7 Ir N4'
_chemical_formula_weight 847.81
_chemical_name_systematic
; 
 ? 
;
_space_group_IT_number 14
_symmetry_cell_setting monoclinic
_symmetry_space_group_name_Hall '-P 2yn'
_symmetry_space_group_name_H-M 'P 1 21/n 1'
_atom_sites_solution_hydrogens geom
_atom_sites_solution_primary direct
_atom_sites_solution_secondary difmap
_audit_creation_method SHELXL-97
_cell_angle_alpha 90.00
_cell_angle_beta 103.3130(10)
_cell_angle_gamma 90.00
_cell_formula_units_Z 4
_cell_length_a 10.9497(9)
_cell_length_b 14.5417(12)
_cell_length_c 20.5790(17)
_cell_measurement_temperature 296(2)
_cell_volume 3188.7(5)
_computing_cell_refinement 'Bruker SMART'
_computing_data_collection 'Bruker SMART'
_computing_data_reduction 'Bruker SAINT'
_computing_molecular_graphics 'Bruker SHELXTL'
_computing_publication_material 'Bruker SHELXTL'
_computing_structure_refinement 'SHELXL-97 (Sheldrick, 1997)'
_computing_structure_solution 'SHELXS-97 (Sheldrick, 1990)'
_diffrn_ambient_temperature 296(2)
_diffrn_measured_fraction_theta_full 0.997
_diffrn_measured_fraction_theta_max 0.997
_diffrn_measurement_device_type 'CCD area detector'
_diffrn_measurement_method 'phi and omega scans'
_diffrn_radiation_monochromator graphite
_diffrn_radiation_source 'fine-focus sealed tube'
_diffrn_radiation_type MoK\a
_diffrn_radiation_wavelength 0.71073
_diffrn_reflns_av_R_equivalents 0.0486
_diffrn_reflns_av_sigmaI/netI 0.0602
_diffrn_reflns_limit_h_max 10
_diffrn_reflns_limit_h_min -14
_diffrn_reflns_limit_k_max 18
_diffrn_reflns_limit_k_min -17
_diffrn_reflns_limit_l_max 26
_diffrn_reflns_limit_l_min -25
_diffrn_reflns_number 21065
_diffrn_reflns_theta_full 27.51
_diffrn_reflns_theta_max 27.51
_diffrn_reflns_theta_min 1.73
_exptl_absorpt_coefficient_mu 4.262
_exptl_absorpt_correction_type none
_exptl_crystal_colour yellow
_exptl_crystal_density_diffrn 1.766
_exptl_crystal_density_method 'not measured'
_exptl_crystal_description block
_exptl_crystal_F_000 1648
_exptl_crystal_size_max 0.10
_exptl_crystal_size_mid 0.10
_exptl_crystal_size_min 0.10
_refine_diff_density_max 0.633
_refine_diff_density_min -0.529
_refine_diff_density_rms 0.095
_refine_ls_extinction_method none
_refine_ls_goodness_of_fit_ref 1.009
_refine_ls_hydrogen_treatment constr
_refine_ls_matrix_type full
_refine_ls_number_parameters 443
_refine_ls_number_reflns 7313
_refine_ls_number_restraints 0
_refine_ls_restrained_S_all 1.009
_refine_ls_R_factor_all 0.0763
_refine_ls_R_factor_gt 0.0372
_refine_ls_shift/su_max 0.001
_refine_ls_shift/su_mean 0.000
_refine_ls_structure_factor_coef Fsqd
_refine_ls_weighting_details 'calc w=1/[\s^2^(Fo^2^)+(0.0300P)^2^+0.0000P] where P=(Fo^2^+2Fc^2^)/3'
_refine_ls_weighting_scheme calc
_refine_ls_wR_factor_gt 0.0696
_refine_ls_wR_factor_ref 0.0801
_reflns_number_gt 4656
_reflns_number_total 7313
_reflns_threshold_expression >2sigma(I)
_cod_data_source_file ic501949h_si_006.cif
_cod_data_source_block 11
_cod_depositor_comments
;
The following automatic conversions were performed:

'_symmetry_cell_setting' value 'Monoclinic' changed to 'monoclinic'
according to
/home/saulius/struct/COD-crude-data--automatic-downloads/rss-feeds/ACS/lib/dictionaries/cif_core.dic
dictionary named 'cif_core.dic' version 2.4.2 from 2011-04-26.

Automatic conversion script
Id: cif_fix_values 2935 2014-11-11 08:27:57Z andrius 

 Adding full bibliography for 4341905--4341914.cif.
;
_cod_original_sg_symbol_H-M 'P2(1)/n  '
_cod_database_code 4341908

loop_
_symmetry_equiv_pos_as_xyz
'x, y, z'
'-x+1/2, y+1/2, -z+1/2'
'-x, -y, -z'
'x-1/2, -y-1/2, z-1/2'

loop_
_atom_site_label
_atom_site_type_symbol
_atom_site_fract_x
_atom_site_fract_y
_atom_site_fract_z
_atom_site_U_iso_or_equiv
_atom_site_adp_type
_atom_site_occupancy
_atom_site_symmetry_multiplicity
_atom_site_calc_flag
_atom_site_refinement_flags
C1 C 0.7472(5) 0.1680(3) 0.7552(2) 0.0485(12) Uani 1 1 d .
C2 C 0.9142(5) 0.2058(4) 0.7124(3) 0.0605(15) Uani 1 1 d .
C3 C 0.8363(5) 0.1535(3) 0.6655(3) 0.0521(13) Uani 1 1 d .
C4 C 0.8695(6) 0.1343(4) 0.6053(3) 0.0708(16) Uani 1 1 d .
H4 H 0.8170 0.1004 0.5719 0.085 Uiso 1 1 calc R
C5 C 0.9817(7) 0.1673(5) 0.5972(4) 0.088(2) Uani 1 1 d .
H5 H 1.0065 0.1539 0.5579 0.106 Uiso 1 1 calc R
C6 C 1.0589(6) 0.2193(5) 0.6450(4) 0.090(2) Uani 1 1 d .
H6 H 1.1344 0.2405 0.6372 0.108 Uiso 1 1 calc R
C7 C 1.0278(6) 0.2410(4) 0.7042(3) 0.0818(19) Uani 1 1 d .
H7 H 1.0794 0.2769 0.7367 0.098 Uiso 1 1 calc R
C8 C 0.9065(6) 0.2743(5) 0.8238(3) 0.093(2) Uani 1 1 d .
H8A H 0.8470 0.3218 0.8266 0.139 Uiso 1 1 calc R
H8B H 0.9837 0.3017 0.8190 0.139 Uiso 1 1 calc R
H8C H 0.9218 0.2379 0.8638 0.139 Uiso 1 1 calc R
C9 C 0.6257(5) 0.0743(3) 0.6690(2) 0.0478(12) Uani 1 1 d .
C10 C 0.6035(5) 0.0288(4) 0.6079(3) 0.0645(15) Uani 1 1 d .
H10 H 0.6604 0.0327 0.5807 0.077 Uiso 1 1 calc R
C11 C 0.4957(6) -0.0219(4) 0.5888(3) 0.0669(16) Uani 1 1 d .
H11 H 0.4798 -0.0531 0.5483 0.080 Uiso 1 1 calc R
C12 C 0.4102(5) -0.0276(4) 0.6285(3) 0.0578(14) Uani 1 1 d .
C13 C 0.4374(5) 0.0172(4) 0.6902(3) 0.0575(14) Uani 1 1 d .
H13 H 0.3810 0.0113 0.7175 0.069 Uiso 1 1 calc R
C14 C 0.5446(5) 0.0704(3) 0.7129(2) 0.0495(12) Uani 1 1 d .
C15 C 0.2935(7) -0.0797(5) 0.6073(3) 0.0777(18) Uani 1 1 d .
C16 C 0.4713(5) 0.0903(4) 0.8473(2) 0.0512(12) Uani 1 1 d .
C17 C 0.3532(6) 0.1301(4) 0.8453(3) 0.0706(16) Uani 1 1 d .
H17 H 0.3284 0.1830 0.8204 0.085 Uiso 1 1 calc R
C18 C 0.2742(6) 0.0895(5) 0.8810(4) 0.0796(18) Uani 1 1 d .
C19 C 0.3005(7) 0.0115(5) 0.9168(3) 0.082(2) Uani 1 1 d .
H19 H 0.2449 -0.0138 0.9399 0.098 Uiso 1 1 calc R
C20 C 0.4137(7) -0.0283(4) 0.9173(3) 0.0758(18) Uani 1 1 d .
C21 C 0.4994(5) 0.0078(4) 0.8839(3) 0.0558(14) Uani 1 1 d .
C22 C 0.6211(6) -0.0318(4) 0.8837(3) 0.0629(15) Uani 1 1 d .
C23 C 0.6772(7) -0.1101(4) 0.9189(4) 0.085(2) Uani 1 1 d .
H23 H 0.6353 -0.1425 0.9461 0.102 Uiso 1 1 calc R
C24 C 0.7945(9) -0.1387(5) 0.9128(4) 0.111(3) Uani 1 1 d .
H24 H 0.8316 -0.1901 0.9363 0.133 Uiso 1 1 calc R
C25 C 0.8541(7) -0.0930(5) 0.8736(4) 0.107(3) Uani 1 1 d .
H25 H 0.9329 -0.1119 0.8693 0.128 Uiso 1 1 calc R
C26 C 0.7980(6) -0.0178(4) 0.8398(3) 0.084(2) Uani 1 1 d .
H26 H 0.8392 0.0119 0.8110 0.100 Uiso 1 1 calc R
C27 C 0.6789(5) 0.2077(3) 0.8917(2) 0.0495(12) Uani 1 1 d .
C28 C 0.7623(5) 0.1776(4) 0.9496(3) 0.0650(15) Uani 1 1 d .
H28 H 0.7942 0.1181 0.9518 0.078 Uiso 1 1 calc R
C29 C 0.7979(6) 0.2359(5) 1.0038(3) 0.0764(18) Uani 1 1 d .
C30 C 0.7530(6) 0.3240(5) 1.0048(3) 0.0773(18) Uani 1 1 d .
H30 H 0.7782 0.3622 1.0418 0.093 Uiso 1 1 calc R
C31 C 0.6708(6) 0.3515(4) 0.9495(3) 0.0658(16) Uani 1 1 d .
C32 C 0.6329(5) 0.2993(4) 0.8919(2) 0.0517(13) Uani 1 1 d .
C33 C 0.5488(5) 0.3278(4) 0.8295(3) 0.0538(13) Uani 1 1 d .
C34 C 0.4949(6) 0.4150(4) 0.8152(3) 0.0762(17) Uani 1 1 d .
H34 H 0.5144 0.4619 0.8466 0.091 Uiso 1 1 calc R
C35 C 0.4131(6) 0.4313(5) 0.7546(4) 0.089(2) Uani 1 1 d .
H35 H 0.3773 0.4892 0.7451 0.106 Uiso 1 1 calc R
C36 C 0.3848(6) 0.3625(5) 0.7089(3) 0.0787(18) Uani 1 1 d .
H36 H 0.3274 0.3718 0.6684 0.094 Uiso 1 1 calc R
C37 C 0.4423(5) 0.2795(4) 0.7236(3) 0.0679(16) Uani 1 1 d .
H37 H 0.4243 0.2332 0.6917 0.081 Uiso 1 1 calc R
F1 F 0.2753(4) -0.1392(2) 0.6541(2) 0.0984(12) Uani 1 1 d .
F2 F 0.2924(5) -0.1345(4) 0.5554(2) 0.163(2) Uani 1 1 d .
F3 F 0.1930(4) -0.0306(3) 0.5927(3) 0.140(2) Uani 1 1 d .
F4 F 0.1602(4) 0.1311(3) 0.8767(3) 0.1343(18) Uani 1 1 d .
F5 F 0.4394(4) -0.1064(3) 0.9541(2) 0.1173(14) Uani 1 1 d .
F6 F 0.8802(4) 0.2037(3) 1.05922(18) 0.1147(14) Uani 1 1 d .
F7 F 0.6241(4) 0.4377(2) 0.95166(18) 0.0991(12) Uani 1 1 d .
Ir1 Ir 0.610141(19) 0.136382(13) 0.805082(10) 0.04830(8) Uani 1 1 d .
N1 N 0.8560(4) 0.2154(3) 0.7659(2) 0.0604(12) Uani 1 1 d .
N2 N 0.7337(4) 0.1293(3) 0.6930(2) 0.0517(10) Uani 1 1 d .
N3 N 0.6883(5) 0.0154(3) 0.8456(2) 0.0630(12) Uani 1 1 d .
N4 N 0.5229(4) 0.2610(3) 0.7812(2) 0.0534(11) Uani 1 1 d .

loop_
_atom_site_aniso_label
_atom_site_aniso_U_11
_atom_site_aniso_U_22
_atom_site_aniso_U_33
_atom_site_aniso_U_23
_atom_site_aniso_U_13
_atom_site_aniso_U_12
C1 0.056(3) 0.049(3) 0.041(3) -0.003(2) 0.013(2) 0.005(3)
C2 0.062(4) 0.063(4) 0.060(4) -0.003(3) 0.020(3) -0.003(3)
C3 0.070(3) 0.044(3) 0.047(3) 0.005(2) 0.021(3) 0.004(3)
C4 0.087(4) 0.068(4) 0.066(4) -0.010(3) 0.037(3) -0.016(3)
C5 0.090(5) 0.106(5) 0.084(5) -0.015(4) 0.050(4) -0.016(4)
C6 0.081(5) 0.124(6) 0.074(5) 0.003(4) 0.039(4) -0.012(4)
C7 0.074(4) 0.106(5) 0.071(4) -0.005(4) 0.028(4) -0.032(4)
C8 0.078(4) 0.128(6) 0.077(5) -0.036(4) 0.027(4) -0.036(4)
C9 0.058(3) 0.041(3) 0.044(3) 0.000(2) 0.010(2) -0.002(2)
C10 0.075(4) 0.072(4) 0.051(3) -0.006(3) 0.024(3) -0.012(3)
C11 0.090(4) 0.070(4) 0.042(3) -0.004(3) 0.017(3) -0.013(3)
C12 0.066(4) 0.064(3) 0.039(3) 0.007(3) 0.002(3) -0.006(3)
C13 0.062(3) 0.062(3) 0.050(3) 0.010(3) 0.016(3) 0.000(3)
C14 0.055(3) 0.041(3) 0.054(3) 0.003(2) 0.015(3) 0.000(2)
C15 0.091(5) 0.083(5) 0.052(4) -0.001(4) 0.002(4) -0.024(4)
C16 0.059(3) 0.048(3) 0.047(3) -0.010(3) 0.014(2) -0.007(3)
C17 0.074(4) 0.073(4) 0.067(4) -0.003(3) 0.022(3) 0.005(3)
C18 0.069(4) 0.086(5) 0.093(5) -0.023(4) 0.036(4) -0.004(4)
C19 0.091(5) 0.090(5) 0.076(5) -0.024(4) 0.043(4) -0.032(4)
C20 0.117(6) 0.056(4) 0.060(4) -0.009(3) 0.032(4) -0.028(4)
C21 0.074(4) 0.052(3) 0.044(3) -0.010(3) 0.018(3) -0.014(3)
C22 0.087(4) 0.053(3) 0.049(3) -0.009(3) 0.016(3) -0.005(3)
C23 0.109(6) 0.052(4) 0.093(5) 0.009(3) 0.019(4) 0.008(4)
C24 0.139(8) 0.073(5) 0.115(7) 0.021(5) 0.018(6) 0.022(5)
C25 0.113(6) 0.094(5) 0.120(7) 0.030(5) 0.044(5) 0.042(5)
C26 0.095(5) 0.087(5) 0.079(5) 0.019(4) 0.041(4) 0.039(4)
C27 0.055(3) 0.052(3) 0.043(3) 0.003(2) 0.016(2) -0.003(3)
C28 0.080(4) 0.065(3) 0.050(4) 0.005(3) 0.014(3) -0.006(3)
C29 0.085(4) 0.096(5) 0.043(4) 0.006(3) 0.003(3) -0.019(4)
C30 0.101(5) 0.075(4) 0.052(4) -0.009(3) 0.010(4) -0.017(4)
C31 0.095(5) 0.052(4) 0.056(4) -0.003(3) 0.028(3) 0.001(3)
C32 0.060(3) 0.059(3) 0.039(3) -0.003(3) 0.016(3) -0.005(3)
C33 0.061(3) 0.054(3) 0.049(3) -0.004(3) 0.017(3) 0.004(3)
C34 0.095(5) 0.062(4) 0.072(4) -0.002(3) 0.022(4) 0.012(4)
C35 0.105(5) 0.075(5) 0.089(5) 0.018(4) 0.026(4) 0.028(4)
C36 0.091(5) 0.078(4) 0.061(4) 0.011(4) 0.005(3) 0.020(4)
C37 0.078(4) 0.075(4) 0.052(4) 0.002(3) 0.018(3) 0.009(3)
F1 0.095(3) 0.097(3) 0.096(3) 0.014(2) 0.007(2) -0.032(2)
F2 0.153(4) 0.237(6) 0.105(4) -0.083(4) 0.043(3) -0.115(4)
F3 0.070(3) 0.142(4) 0.186(5) 0.074(4) -0.016(3) -0.010(3)
F4 0.087(3) 0.151(4) 0.187(5) -0.005(3) 0.076(3) 0.007(3)
F5 0.167(4) 0.093(3) 0.104(3) 0.018(2) 0.057(3) -0.033(3)
F6 0.141(3) 0.125(3) 0.057(2) 0.003(2) -0.022(2) 0.004(3)
F7 0.151(3) 0.067(2) 0.077(3) -0.0192(19) 0.022(2) 0.010(2)
Ir1 0.05621(13) 0.05082(12) 0.03962(11) -0.00102(11) 0.01462(8) 0.00232(11)
N1 0.058(3) 0.074(3) 0.050(3) -0.012(2) 0.014(2) -0.011(2)
N2 0.059(3) 0.048(2) 0.052(3) 0.000(2) 0.021(2) -0.005(2)
N3 0.082(3) 0.059(3) 0.050(3) -0.001(2) 0.019(3) 0.011(3)
N4 0.052(3) 0.065(3) 0.045(3) 0.007(2) 0.015(2) 0.006(2)

loop_
_atom_type_symbol
_atom_type_description
_atom_type_scat_dispersion_real
_atom_type_scat_dispersion_imag
_atom_type_scat_source
C C 0.0033 0.0016 'International Tables Vol C Tables 4.2.6.8 and 6.1.1.4'
H H 0.0000 0.0000 'International Tables Vol C Tables 4.2.6.8 and 6.1.1.4'
N N 0.0061 0.0033 'International Tables Vol C Tables 4.2.6.8 and 6.1.1.4'
F F 0.0171 0.0103 'International Tables Vol C Tables 4.2.6.8 and 6.1.1.4'
Ir Ir -1.4442 7.9887 'International Tables Vol C Tables 4.2.6.8 and 6.1.1.4'

loop_
_geom_angle_atom_site_label_1
_geom_angle_atom_site_label_2
_geom_angle_atom_site_label_3
_geom_angle
N1 C1 N2 105.2(4)
N1 C1 Ir1 138.7(4)
N2 C1 Ir1 116.1(4)
C3 C2 C7 123.4(6)
C3 C2 N1 106.8(5)
C7 C2 N1 129.8(5)
C2 C3 C4 119.4(5)
C2 C3 N2 106.3(5)
C4 C3 N2 134.3(5)
C5 C4 C3 117.7(6)
C5 C4 H4 121.2
C3 C4 H4 121.2
C4 C5 C6 122.1(6)
C4 C5 H5 119.0
C6 C5 H5 119.0
C5 C6 C7 121.7(6)
C5 C6 H6 119.1
C7 C6 H6 119.1
C6 C7 C2 115.7(6)
C6 C7 H7 122.1
C2 C7 H7 122.1
N1 C8 H8A 109.5
N1 C8 H8B 109.5
H8A C8 H8B 109.5
N1 C8 H8C 109.5
H8A C8 H8C 109.5
H8B C8 H8C 109.5
C10 C9 C14 123.8(5)
C10 C9 N2 122.7(5)
C14 C9 N2 113.5(4)
C11 C10 C9 118.3(5)
C11 C10 H10 120.8
C9 C10 H10 120.8
C10 C11 C12 121.3(5)
C10 C11 H11 119.4
C12 C11 H11 119.4
C11 C12 C13 118.6(5)
C11 C12 C15 121.3(5)
C13 C12 C15 120.1(5)
C14 C13 C12 123.5(5)
C14 C13 H13 118.3
C12 C13 H13 118.3
C13 C14 C9 114.5(5)
C13 C14 Ir1 130.1(4)
C9 C14 Ir1 115.3(4)
F3 C15 F2 107.1(6)
F3 C15 F1 105.4(6)
F2 C15 F1 102.4(6)
F3 C15 C12 115.0(6)
F2 C15 C12 113.3(6)
F1 C15 C12 112.6(5)
C17 C16 C21 116.8(5)
C17 C16 Ir1 128.6(4)
C21 C16 Ir1 114.6(4)
C18 C17 C16 119.3(6)
C18 C17 H17 120.4
C16 C17 H17 120.4
C19 C18 F4 119.0(7)
C19 C18 C17 124.5(6)
F4 C18 C17 116.5(7)
C18 C19 C20 116.1(6)
C18 C19 H19 122.0
C20 C19 H19 122.0
F5 C20 C19 115.4(6)
F5 C20 C21 121.1(7)
C19 C20 C21 123.5(6)
C20 C21 C16 119.8(6)
C20 C21 C22 125.2(6)
C16 C21 C22 115.0(5)
N3 C22 C23 117.9(6)
N3 C22 C21 114.5(5)
C23 C22 C21 127.6(6)
C24 C23 C22 120.0(7)
C24 C23 H23 120.0
C22 C23 H23 120.0
C25 C24 C23 120.1(7)
C25 C24 H24 120.0
C23 C24 H24 120.0
C24 C25 C26 119.0(7)
C24 C25 H25 120.5
C26 C25 H25 120.5
N3 C26 C25 123.9(6)
N3 C26 H26 118.1
C25 C26 H26 118.1
C28 C27 C32 117.0(5)
C28 C27 Ir1 128.4(4)
C32 C27 Ir1 114.6(4)
C29 C28 C27 120.2(6)
C29 C28 H28 119.9
C27 C28 H28 119.9
F6 C29 C30 118.4(6)
F6 C29 C28 118.3(6)
C30 C29 C28 123.3(6)
C31 C30 C29 116.0(6)
C31 C30 H30 122.0
C29 C30 H30 122.0
C30 C31 F7 115.6(5)
C30 C31 C32 124.9(6)
F7 C31 C32 119.5(5)
C31 C32 C27 118.5(5)
C31 C32 C33 126.9(5)
C27 C32 C33 114.6(4)
N4 C33 C34 118.8(5)
N4 C33 C32 114.8(5)
C34 C33 C32 126.4(5)
C35 C34 C33 120.1(6)
C35 C34 H34 120.0
C33 C34 H34 120.0
C36 C35 C34 119.7(6)
C36 C35 H35 120.1
C34 C35 H35 120.1
C35 C36 C37 118.5(6)
C35 C36 H36 120.7
C37 C36 H36 120.7
N4 C37 C36 123.7(6)
N4 C37 H37 118.1
C36 C37 H37 118.1
C16 Ir1 N3 80.0(2)
C16 Ir1 C27 87.49(19)
N3 Ir1 C27 92.58(18)
C16 Ir1 N4 92.35(19)
N3 Ir1 N4 169.30(17)
C27 Ir1 N4 79.57(18)
C16 Ir1 C1 172.68(18)
N3 Ir1 C1 96.37(19)
C27 Ir1 C1 99.04(19)
N4 Ir1 C1 92.07(17)
C16 Ir1 C14 95.81(19)
N3 Ir1 C14 89.97(17)
C27 Ir1 C14 176.14(18)
N4 Ir1 C14 98.26(17)
C1 Ir1 C14 77.78(19)
C1 N1 C2 111.4(4)
C1 N1 C8 125.7(5)
C2 N1 C8 122.8(5)
C1 N2 C3 110.3(4)
C1 N2 C9 117.2(4)
C3 N2 C9 132.5(4)
C26 N3 C22 118.9(5)
C26 N3 Ir1 125.4(4)
C22 N3 Ir1 115.7(4)
C37 N4 C33 119.0(5)
C37 N4 Ir1 124.6(4)
C33 N4 Ir1 116.4(3)

loop_
_geom_bond_atom_site_label_1
_geom_bond_atom_site_label_2
_geom_bond_distance
C1 N1 1.350(6)
C1 N2 1.374(6)
C1 Ir1 2.055(5)
C2 C3 1.364(7)
C2 C7 1.391(7)
C2 N1 1.400(6)
C3 C4 1.398(7)
C3 N2 1.413(6)
C4 C5 1.364(8)
C4 H4 0.9300
C5 C6 1.368(9)
C5 H5 0.9300
C6 C7 1.377(8)
C6 H6 0.9300
C7 H7 0.9300
C8 N1 1.468(7)
C8 H8A 0.9600
C8 H8B 0.9600
C8 H8C 0.9600
C9 C10 1.392(7)
C9 C14 1.406(6)
C9 N2 1.419(6)
C10 C11 1.371(7)
C10 H10 0.9300
C11 C12 1.380(7)
C11 H11 0.9300
C12 C13 1.396(7)
C12 C15 1.463(8)
C13 C14 1.393(7)
C13 H13 0.9300
C14 Ir1 2.098(5)
C15 F3 1.287(7)
C15 F2 1.332(7)
C15 F1 1.342(7)
C16 C17 1.409(7)
C16 C21 1.412(7)
C16 Ir1 2.030(5)
C17 C18 1.390(8)
C17 H17 0.9300
C18 C19 1.348(9)
C18 F4 1.372(7)
C19 C20 1.366(8)
C19 H19 0.9300
C20 F5 1.358(7)
C20 C21 1.387(8)
C21 C22 1.452(8)
C22 N3 1.376(7)
C22 C23 1.412(8)
C23 C24 1.382(10)
C23 H23 0.9300
C24 C25 1.327(10)
C24 H24 0.9300
C25 C26 1.364(8)
C25 H25 0.9300
C26 N3 1.326(7)
C26 H26 0.9300
C27 C28 1.394(7)
C27 C32 1.424(7)
C27 Ir1 2.051(5)
C28 C29 1.383(8)
C28 H28 0.9300
C29 F6 1.363(6)
C29 C30 1.374(8)
C30 C31 1.341(8)
C30 H30 0.9300
C31 F7 1.358(6)
C31 C32 1.387(7)
C32 C33 1.458(7)
C33 N4 1.373(6)
C33 C34 1.400(7)
C34 C35 1.378(8)
C34 H34 0.9300
C35 C36 1.361(8)
C35 H35 0.9300
C36 C37 1.362(7)
C36 H36 0.9300
C37 N4 1.332(6)
C37 H37 0.9300
Ir1 N3 2.047(4)
Ir1 N4 2.054(4)
